data_2106426
loop_
_publ_author_name
'Riou, A.'
'Bonnin, A.'

_publ_section_title
;
 Structure cristalline de Fe2 (Cr O4)3 (H2 O)3 alpha
;
_journal_name_full 'Acta Crystallographica B (24,1968-38,1982)'
_journal_page_first 706
_journal_page_last 709
_journal_volume 34
_journal_year 1978
_chemical_formula_sum 'Cr3 Fe2 H6 O15'
_chemical_name_systematic 'Fe2 (Cr O4)3 (H2 O)3'
_space_group_IT_number 14
_symmetry_space_group_name_Hall '-P 2ybc'
_symmetry_space_group_name_H-M 'P 1 21/c 1'
_cell_angle_alpha 90
_cell_angle_beta 108.13
_cell_angle_gamma 90
_cell_formula_units_Z 4
_cell_length_a 15.802
_cell_length_b 5.436
_cell_length_c 14.603
_cell_volume 1192.116
_citation_journal_id_ASTM ACBCAR
_cod_data_source_file Riou_ACBCAR_1978_1279.cif
_cod_data_source_block H6Cr3Fe2O15
_cod_original_formula_sum 'H6 Cr3 Fe2 O15'
_cod_database_code 2106426

loop_
_symmetry_equiv_pos_as_xyz
x,y,z
-x,y+1/2,-z+1/2
-x,-y,-z
x,-y-1/2,z-1/2

loop_
_atom_site_label
_atom_site_type_symbol
_atom_site_fract_x
_atom_site_fract_y
_atom_site_fract_z
_atom_site_occupancy
_atom_site_U_iso_or_equiv
O3 O-2 0.4438 0.183 0.388 1 0.0
O1 O-2 0.4448 0.02 0.144 1 0.0
O6 O-2 0.147 0.346 0.2275 1 0.0
O10 O-2 0.1066 0.621 0.3993 1 0.0
O7 O-2 0.2253 0.369 0.09 1 0.0
Cr1 Cr+6 0.1302 0.3789 0.115 1 0.0
Fe1 Fe+3 0.0136 0.3828 0.4074 1 0.0
O5 O-2 0.2158 0.893 0.3437 1 0.0
O4 O-2 0.0604 0.141 0.0557 1 0.0
O15 O-2 0.3007 0.946 0.1976 1 0.0
Cr3 Cr+6 0.1165 0.8765 0.3427 1 0.0
O13 O-2 0.2856 0.028 -0.0056 1 0.0
O2 O-2 0.0936 0.108 0.4001 1 0.0
Fe2 Fe+3 0.343 0.2159 0.1225 1 0.0
O9 O-2 0.0823 0.635 0.0805 1 0.0
Cr2 Cr+6 0.4468 0.4502 0.3443 1 0.0
O8 O-2 0.3843 0.455 0.2274 1 0.0
O12 O-2 0.0477 0.882 0.2336 1 0.0
O14 O-2 0.3844 0.468 0.0404 1 0.0
O11 O-2 0.4038 0.641 0.3979 1 0.0
